data_4338503
loop_
_publ_author_name
'Bouhmaida, Nouzha'
'M\'endez-Rojas, Miguel A'
'P\'erez-Ben\'itez, Aar\'on'
'Merino, Gabriel'
'Fraisse, Bernard'
'Ghermani, Nour Eddine'

_publ_section_title
;
 Experimental electron density study of
 tetrakis-mu-(acetylsalicylate)dicopper(II): a polymeric structure with
 Cu...Cu short contacts.
;
_journal_issue 14
_journal_name_full 'Inorganic chemistry'
_journal_page_first 6443
_journal_page_last 6452
_journal_paper_doi 10.1021/ic100090h
_journal_volume 49
_journal_year 2010
_chemical_formula_sum 'C36 H28 Cu2 O16'
_chemical_formula_weight 843.80
_space_group_IT_number 14
_symmetry_cell_setting monoclinic
_symmetry_space_group_name_Hall '-P 2yn'
_symmetry_space_group_name_H-M 'P 1 21/n 1'
_atom_type_scat_source 'International Tables Vol C Tables 4.2.6.8 and 6.1.1.4'
_cell_angle_alpha 90
_cell_angle_beta 98.152(1)
_cell_angle_gamma 90
_cell_formula_units_Z 2
_cell_length_a 8.1606(3)
_cell_length_b 10.3474(4)
_cell_length_c 20.7708(5)
_cell_measurement_temperature 100(2)
_cell_volume 1736.18(10)
_computing_cell_refinement 'SAINT (5.007),BRUKER AXS'
_computing_data_collection 'ASTRO (5.007), BRUKER AXS'
_computing_data_reduction 'SORTAV, J. Appl. Cryst. 1997, 30, 421'
_computing_structure_refinement 'MoPro J. Appl. Cryst. 2005, 38, 38'
_computing_structure_solution 'SHELXS-97 (Sheldrick, 1990)'
_diffrn_ambient_temperature 100(2)
_diffrn_measured_fraction_theta_full 0.954
_diffrn_measured_fraction_theta_max 0.954
_diffrn_measurement_device_type 'SMART 1000 CCD'
_diffrn_measurement_method CCD
_diffrn_radiation_monochromator graphite
_diffrn_radiation_source 'fine-focus sealed tube'
_diffrn_radiation_type MoK\a
_diffrn_radiation_wavelength 0.71073
_diffrn_reflns_av_R_equivalents 0.0303
_diffrn_reflns_limit_h_max 17
_diffrn_reflns_limit_h_min -17
_diffrn_reflns_limit_k_max 22
_diffrn_reflns_limit_k_min -22
_diffrn_reflns_limit_l_max 44
_diffrn_reflns_limit_l_min -44
_diffrn_reflns_number 143962
_diffrn_reflns_theta_full 51.90
_diffrn_reflns_theta_max 51.90
_diffrn_reflns_theta_min 1.98
_exptl_absorpt_coefficient_mu 1.303
_exptl_absorpt_correction_type empirical
_exptl_absorpt_process_details
;
Empirical absorption correction using spherical harmonics,
 implemented in SADABS - Bruker Nonius area detector scaling 
and absorption correction - V2.10
Ratio of minimum to maximum apparent transmission:  0.932780
;
_exptl_crystal_colour blue
_exptl_crystal_density_diffrn 1.610
_exptl_crystal_density_method 'not measured'
_exptl_crystal_description block
_exptl_crystal_F_000 320
_exptl_crystal_size_max 0.30
_exptl_crystal_size_mid 0.25
_exptl_crystal_size_min 0.20
_refine_diff_density_max 0.15
_refine_diff_density_min -0.15
_refine_ls_extinction_method none
_refine_ls_goodness_of_fit_ref 0.727
_refine_ls_hydrogen_treatment refU
_refine_ls_matrix_type full
_refine_ls_number_parameters 278
_refine_ls_number_reflns 12633
_refine_ls_number_restraints 0
_refine_ls_R_factor_gt 0.0173
_refine_ls_shift/su_max 0
_refine_ls_structure_factor_coef F
_refine_ls_weighting_details
;
calc w1 = 1/[s^2^(Fo)]
;
_refine_ls_weighting_scheme calc
_refine_ls_wR_factor_ref 0.0157
_reflns_number_gt 12633
_reflns_number_total 17882
_reflns_threshold_expression 'F >3 \s(F)'
_cod_data_source_file ic100090h_si_001.cif
_cod_data_source_block 1
_cod_original_cell_volume 1736.18(3)
_cod_original_sg_symbol_H-M 'P 21/n'
_cod_original_formula_sum 'C18 H14 Cu1 O8'
_cod_database_code 4338503

loop_
_symmetry_equiv_pos_as_xyz
'x, y, z'
'-x+1/2, y+1/2, -z+1/2'
'-x, -y, -z'
'x+1/2, -y+1/2, z+1/2'

loop_
_atom_site_type_symbol
_atom_site_label
_atom_site_fract_x
_atom_site_fract_y
_atom_site_fract_z
_atom_site_U_iso_or_equiv
_atom_site_adp_type
_atom_site_occupancy
_atom_site_symmetry_multiplicity
_atom_site_calc_flag
Cu CU 0.145766(1) -0.533953(0) 0.028936(0) 0.007568(0) Uani 1 1 d
O O3' 0.33888(4) -0.19051(3) 0.14475(2) 0.01422(2) Uani 1 1 d
O O3 0.39158(4) -0.26006(3) -0.09487(2) 0.01211(2) Uani 1 1 d
O O1' 0.16901(4) -0.35782(3) 0.06276(2) 0.01250(2) Uani 1 1 d
O O4 0.60711(4) -0.39604(3) -0.07354(2) 0.01335(2) Uani 1 1 d
O O2' 0.08263(4) -0.70009(3) -0.01322(2) 0.01357(2) Uani 1 1 d
O O1 0.22212(4) -0.47463(3) -0.05135(1) 0.01316(2) Uani 1 1 d
O O2 -0.03138(4) -0.42117(3) -0.10259(2) 0.01297(2) Uani 1 1 d
O O4' 0.18927(6) -0.30237(4) 0.20930(2) 0.02441(4) Uani 1 1 d
C C7 0.33759(5) -0.31945(4) -0.15480(2) 0.01081(2) Uani 1 1 d
C C2 0.19787(5) -0.39860(4) -0.15886(2) 0.01059(2) Uani 1 1 d
C C1' 0.05116(5) -0.27824(3) 0.05042(2) 0.00957(2) Uani 1 1 d
C C1 0.12334(5) -0.43349(3) -0.09945(2) 0.00977(2) Uani 1 1 d
C C3' -0.05796(5) -0.05630(4) 0.06472(2) 0.01290(3) Uani 1 1 d
C C3 0.13076(5) -0.44866(4) -0.21941(2) 0.01447(3) Uani 1 1 d
C C6 0.41116(5) -0.28975(4) -0.20906(2) 0.01490(3) Uani 1 1 d
C C7' 0.20520(5) -0.10920(4) 0.12619(2) 0.01222(3) Uani 1 1 d
C C2' 0.06879(5) -0.14718(3) 0.08136(2) 0.01011(2) Uani 1 1 d
C C8 0.51918(5) -0.31315(4) -0.05505(2) 0.01133(2) Uani 1 1 d
C C9 0.53142(6) -0.25710(5) 0.01163(2) 0.01810(3) Uani 1 1 d
C C6' 0.21595(6) 0.01463(4) 0.15230(2) 0.01794(4) Uani 1 1 d
C C4' -0.04805(6) 0.06777(4) 0.09063(2) 0.01621(3) Uani 1 1 d
C C5 0.34522(6) -0.34264(5) -0.26901(2) 0.01758(3) Uani 1 1 d
C C9' 0.46091(7) -0.37805(5) 0.19461(3) 0.02245(4) Uani 1 1 d
C C8' 0.31446(6) -0.29071(4) 0.18517(2) 0.01586(3) Uani 1 1 d
C C5' 0.09010(7) 0.10392(4) 0.13421(2) 0.01925(4) Uani 1 1 d
C C4 0.20561(6) -0.42178(5) -0.27418(2) 0.01745(3) Uani 1 1 d
H H4' -0.148(1) 0.1356(9) 0.0767(5) 0.023(2) Uiso 1 1 d
H H3' -0.164(1) -0.0838(8) 0.0301(4) 0.013(2) Uiso 1 1 d
H H5 0.406(1) -0.3215(10) -0.3102(4) 0.025(2) Uiso 1 1 d
H H6 0.519(1) -0.2308(9) -0.2044(4) 0.020(2) Uiso 1 1 d
H H3 0.022(1) -0.5102(9) -0.2219(4) 0.018(2) Uiso 1 1 d
H H4 0.160(1) -0.4603(9) -0.3218(4) 0.024(2) Uiso 1 1 d
H H6' 0.323(1) 0.0375(10) 0.1880(5) 0.027(2) Uiso 1 1 d
H H5' 0.102(1) 0.2018(9) 0.1553(5) 0.026(2) Uiso 1 1 d
H H91 0.645(1) -0.2825(10) 0.0382(5) 0.019(2) Uiso 1 1 d
H H92 0.519(1) -0.154(1) 0.0065(5) 0.026(3) Uiso 1 1 d
H H93 0.428(1) -0.2908(10) 0.0314(5) 0.020(2) Uiso 1 1 d
H H91' 0.431(2) -0.458(1) 0.2259(7) 0.050(4) Uiso 1 1 d
H H93' 0.484(2) -0.407(1) 0.1487(7) 0.053(4) Uiso 1 1 d
H H92' 0.559(2) -0.332(2) 0.2197(7) 0.069(5) Uiso 1 1 d

loop_
_atom_site_aniso_label
_atom_site_aniso_U_11
_atom_site_aniso_U_22
_atom_site_aniso_U_33
_atom_site_aniso_U_12
_atom_site_aniso_U_13
_atom_site_aniso_U_23
CU 0.00619(1) 0.00769(1) 0.00856(1) 0.00089(1) 0.000250(1) 0.00010(1)
O3' 0.0118(1) 0.0123(1) 0.0178(1) 0.00105(9) -0.00146(9) -0.00172(9)
O3 0.01010(10) 0.01134(10) 0.0144(1) 0.00176(8) 0.00024(8) -0.00094(8)
O1' 0.01110(10) 0.00942(9) 0.0163(1) 0.00174(8) -0.00055(8) -0.00281(8)
O4 0.01000(10) 0.0155(1) 0.0140(1) 0.00442(9) -0.00038(8) -0.00229(9)
O2' 0.0109(1) 0.01053(10) 0.0183(1) 0.00047(8) -0.00246(9) -0.00341(9)
O1 0.01074(9) 0.0181(1) 0.01049(9) 0.00158(9) 0.00179(7) 0.00370(9)
O2 0.00922(9) 0.0172(1) 0.0124(1) 0.00054(8) 0.00251(8) 0.00297(9)
O4' 0.0276(2) 0.0265(2) 0.0196(2) 0.0110(1) 0.0102(1) 0.0082(1)
C7 0.0090(1) 0.0119(1) 0.0113(1) 0.00067(9) 0.00183(9) 0.00171(9)
C2 0.0095(1) 0.0127(1) 0.0095(1) -0.00026(10) 0.00162(9) 0.00096(9)
C1' 0.0095(1) 0.0082(1) 0.0109(1) 0.00033(9) 0.00146(9) -0.00098(9)
C1 0.0093(1) 0.0106(1) 0.0093(1) 0.00019(9) 0.00172(9) 0.00072(9)
C3' 0.0141(1) 0.0102(1) 0.0138(1) 0.00315(10) 0.0005(1) -0.00054(9)
C3 0.0132(1) 0.0197(2) 0.0101(1) -0.0017(1) 0.00128(10) -0.0005(1)
C6 0.0129(1) 0.0172(2) 0.0147(1) -0.0003(1) 0.0047(1) 0.0037(1)
C7' 0.0134(1) 0.0091(1) 0.0134(1) 0.0005(1) -0.0010(1) -0.00175(10)
C2' 0.0112(1) 0.0081(1) 0.0107(1) 0.00075(9) 0.00088(9) -0.00096(9)
C8 0.0082(1) 0.0128(1) 0.0127(1) 0.00081(10) 0.00087(9) -0.00175(10)
C9 0.0123(1) 0.0255(2) 0.0161(2) 0.0016(1) 0.0010(1) -0.0075(1)
C6' 0.0221(2) 0.0104(1) 0.0198(2) 0.0012(1) -0.0050(1) -0.0045(1)
C4' 0.0210(2) 0.0105(1) 0.0164(2) 0.0053(1) 0.0003(1) -0.0012(1)
C5 0.0163(2) 0.0244(2) 0.0122(1) 0.0012(1) 0.0051(1) 0.0040(1)
C9' 0.0225(2) 0.0192(2) 0.0243(2) 0.0099(2) -0.0025(2) -0.0008(2)
C8' 0.0180(2) 0.0153(1) 0.0137(1) 0.0059(1) 0.0001(1) -0.0003(1)
C5' 0.0267(2) 0.0096(1) 0.0202(2) 0.0037(1) -0.0024(2) -0.0039(1)
C4 0.0163(2) 0.0263(2) 0.0096(1) 0.0003(1) 0.0022(1) 0.0004(1)

loop_
_geom_angle_atom_site_label_1
_geom_angle_atom_site_label_2
_geom_angle_atom_site_label_3
_geom_angle
CU O1' C1' 120.16(8)
CU O1 C1 122.24(10)
O3' C7' C6' 116.5(1)
O3' C7' C2' 122.2(1)
O3' C8' O4' 122.5(2)
O3' C8' C9' 110.9(1)
O3 C7 C6 120.5(1)
O3 C7 C2 117.5(1)
O3 C8 O4 122.1(1)
O3 C8 C9 110.8(1)
O1' CU O1 89.28(3)
O1' C1' C2' 118.6(1)
O4 C8 C9 127.1(2)
O2' CU O1 89.41(3)
O1 C1 O2 126.6(1)
O1 C1 C2 116.4(1)
O2 C1 C2 117.0(1)
O4' C8' C9' 126.6(2)
C7 O3 C8 118.9(1)
C7 C6 C5 118.8(1)
C7 C6 H6 120.(2)
C7 C2 C3 118.9(1)
C7 C2 C1 121.1(1)
C2 C3 C4 119.9(1)
C2 C3 H3 118.(2)
C2 C7 C6 121.7(1)
C1' C2' C3' 118.5(1)
C1' C2' C7' 123.9(1)
C1 C2 C3 120.0(1)
C3' C4' C5' 119.8(1)
C3' C4' H4' 120.(2)
C3' C2' C7' 117.6(1)
C3 C4 C5 120.1(2)
C3 C4 H4 123.(2)
C6 C5 C4 120.4(2)
C6 C5 H5 118.(2)
C7' O3' C8' 116.9(1)
C7' C6' C5' 120.2(1)
C7' C6' H6' 118.(2)
C2' C3' C4' 121.5(1)
C2' C3' H3' 119.(2)
C2' C7' C6' 121.2(1)
C8 C9 H91 109.(1)
C8 C9 H93 106.(1)
C8 C9 H92 108.(1)
C6' C5' C4' 119.7(2)
C6' C5' H5' 119.(2)
C4' C3' H3' 120.(1)
C4' C5' H5' 121.(2)
C5 C4 H4 117.(2)
C5 C6 H6 121.(2)
C8' C9' H92' 110.(2)
C8' C9' H93' 108.(2)
C8' C9' H91' 107.(2)
C5' C6' H6' 122.(2)
C5' C4' H4' 121.(2)
C4 C3 H3 122.(2)
C4 C5 H5 122.(2)
H91 C9 H93 114.(3)
H91 C9 H92 112.(2)
H92 C9 H93 107.(2)
H91' C9' H92' 106.(4)
H91' C9' H93' 114.(4)
H93' C9' H92' 112.(4)

loop_
_geom_bond_atom_site_label_1
_geom_bond_atom_site_label_2
_geom_bond_distance
CU O2' 1.9646(5)
CU O1' 1.9528(4)
CU O1 1.9598(4)
O3' C7' 1.3883(8)
O3' C8' 1.3664(8)
O3 C7 1.4021(7)
O3 C8 1.3513(8)
O1' C1' 1.2644(7)
O4 C8 1.2149(7)
O1 C1 1.2652(7)
O2 C1 1.2615(5)
O4' C8' 1.2061(8)
C7 C6 1.3845(8)
C7 C2 1.3966(7)
C2 C3 1.3981(8)
C2 C1 1.4954(7)
C1' C2' 1.4989(7)
C3' C4' 1.3900(8)
C3' C2' 1.4043(8)
C3' H3' 1.08(1)
C3 C4 1.3936(8)
C3 H3 1.09(1)
C6 C5 1.3962(10)
C6 H6 1.06(1)
C7' C6' 1.3893(8)
C7' C2' 1.4023(8)
C8 C9 1.4919(8)
C9 H91 1.04(1)
C9 H93 1.05(1)
C9 H92 1.08(1)
C6' C5' 1.393(1)
C6' H6' 1.09(1)
C4' C5' 1.393(1)
C4' H4' 1.08(1)
C5 C4 1.3948(10)
C5 H5 1.07(1)
C9' C8' 1.489(1)
C9' H92' 1.01(3)
C9' H93' 1.04(2)
C9' H91' 1.10(2)
C5' H5' 1.10(1)
C4 H4 1.08(1)

loop_
_geom_hbond_atom_site_label_D
_geom_hbond_atom_site_label_H
_geom_hbond_atom_site_label_A
_geom_hbond_distance_DH
_geom_hbond_distance_HA
_geom_hbond_distance_DA
_geom_hbond_angle_DHA
_geom_hbond_site_symmetry_A
C6 H6 O4' 1.062 2.445 3.1665(9) 124.22 4_544
C3' H3' O2' 1.083 2.374 2.7344(7) 97.48 3_545
C9 H93 O1' 1.051 2.399 3.4427(8) 177.24 1_555
C4' H4' O3 1.084 2.442 3.4491(8) 153.96 3_555
C9 H91 O2' 1.041 2.362 3.1762(7) 134.16 3_645

loop_
_geom_torsion_atom_site_label_1
_geom_torsion_atom_site_label_2
_geom_torsion_atom_site_label_3
_geom_torsion_atom_site_label_4
_geom_torsion
CU O1' C1' C2' 175.43(5)
CU O1 C1 O2 2.12(5)
CU O1 C1 C2 -176.59(4)
O3' C7' C6' C5' 177.48(8)
O3' C7' C6' H6' -4.4(6)
O3' C7' C2' C1' 1.45(7)
O3' C7' C2' C3' -178.44(7)
O3' C8' C9' H92' 67.(3)
O3' C8' C9' H93' -55.(3)
O3' C8' C9' H91' -177.9(7)
O3 C7 C6 C5 -174.77(9)
O3 C7 C6 H6 7.7(8)
O3 C7 C2 C3 173.55(6)
O3 C7 C2 C1 -8.44(6)
O3 C8 C9 H91 -166.8(7)
O3 C8 C9 H93 69.(2)
O3 C8 C9 H92 -45.(1)
O1' CU O1 C1 -89.68(9)
O1' C1' C2' C3' 176.37(7)
O1' C1' C2' C7' -3.52(7)
O4 C8 O3 C7 13.24(9)
O4 C8 C9 H91 13.9(9)
O4 C8 C9 H93 -110.(2)
O4 C8 C9 H92 135.(2)
O2' CU O1' C1' 4.1(2)
O2' CU O1 C1 79.81(10)
O1 CU O1' C1' 86.97(8)
O1 C1 C2 C3 129.0(3)
O1 C1 C2 C7 -49.0(3)
O2 C1 C2 C3 -49.9(2)
O2 C1 C2 C7 132.1(2)
O4' C8' O3' C7' -7.21(8)
O4' C8' C9' H92' -112.(4)
O4' C8' C9' H93' 126.(4)
O4' C8' C9' H91' 2.7(7)
C7 O3 C8 C9 -166.09(7)
C7 C6 C5 C4 1.32(8)
C7 C6 C5 H5 -178.0(6)
C7 C2 C3 C4 1.50(7)
C7 C2 C3 H3 179.9(5)
C2 C3 C4 C5 -1.44(10)
C2 C3 C4 H4 178.5(7)
C2 C7 O3 C8 99.4(2)
C2 C7 C6 C5 -1.25(9)
C2 C7 C6 H6 -178.8(7)
C1' C2' C3' C4' -178.74(7)
C1' C2' C3' H3' 0.06(54)
C1' C2' C7' C6' 178.75(7)
C1 C2 C3 C4 -176.53(7)
C1 C2 C3 H3 1.9(6)
C1 C2 C7 C6 177.86(6)
C3' C4' C5' C6' -1.07(8)
C3' C4' C5' H5' 179.7(6)
C3' C2' C7' C6' -1.14(7)
C3 C4 C5 C6 0.008(71)
C3 C4 C5 H5 179.3(5)
C3 C2 C7 C6 -0.15(6)
C6 C5 C4 H4 -180.0(5)
C6 C7 O3 C8 -86.8(2)
C7' O3' C8' C9' 173.32(7)
C7' C6' C5' C4' 1.09(9)
C7' C6' C5' H5' -179.6(6)
C7' C2' C3' C4' 1.16(8)
C7' C2' C3' H3' 180.0(5)
C2' C3' C4' C5' -0.066(75)
C2' C3' C4' H4' 179.9(5)
C2' C7' O3' C8' -73.2(2)
C2' C7' C6' C5' 0.033(77)
C2' C7' C6' H6' 178.1(6)
C6' C5' C4' H4' 178.9(6)
C6' C7' O3' C8' 109.3(2)
C4' C5' C6' H6' -176.9(7)
C5 C4 C3 H3 -179.8(7)
C5' C4' C3' H3' -178.9(5)
C4 C5 C6 H6 178.9(6)
H4' C4' C3' H3' 1.(1)
H4' C4' C5' H5' -0.3(11)
H5 C5 C4 H4 -0.70(94)
H5 C5 C6 H6 -0.4(11)
H3 C3 C4 H4 0.2(13)
H6' C6' C5' H5' 2.(1)

_cod_duplicate_entry 4316014
